data_7109165
loop_
_publ_author_name
'Arghya Basu'
'Gopal Das'

_publ_section_title
;
 Encapsulation of a discrete cyclic halide water tetramer [X2(H2O)2]2-, X
 = Cl-/Br- within a dimeric capsular assembly of a tripodal amide receptor
;
_journal_name_full Chem.Commun.
_journal_page_first 3997
_journal_paper_doi 10.1039/c3cc40955d
_journal_volume 49
_journal_year 2013
_chemical_formula_sum 'C45 H42 Cl N7 O13'
_chemical_formula_weight 924.31
_chemical_name_systematic
;
?
;
_space_group_IT_number 2
_symmetry_cell_setting triclinic
_symmetry_space_group_name_Hall '-P 1'
_symmetry_space_group_name_H-M 'P -1'
_atom_sites_solution_hydrogens geom
_atom_sites_solution_primary direct
_atom_sites_solution_secondary difmap
_audit_creation_method SHELXL-97
_cell_angle_alpha 69.237(3)
_cell_angle_beta 75.363(3)
_cell_angle_gamma 83.377(3)
_cell_formula_units_Z 2
_cell_length_a 9.3971(5)
_cell_length_b 14.8204(7)
_cell_length_c 17.5829(9)
_cell_measurement_reflns_used 5824
_cell_measurement_temperature 298(2)
_cell_measurement_theta_max 22.10
_cell_measurement_theta_min 2.54
_cell_volume 2214.5(2)
_computing_cell_refinement 'Bruker SMART'
_computing_data_collection 'Bruker SMART'
_computing_data_reduction 'Bruker SAINT'
_computing_molecular_graphics 'Bruker SHELXTL'
_computing_publication_material 'Bruker SHELXTL'
_computing_structure_refinement 'SHELXL-97 (Sheldrick, 1997)'
_computing_structure_solution 'SHELXS-97 (Sheldrick, 1990)'
_diffrn_ambient_temperature 298(2)
_diffrn_measured_fraction_theta_full 0.984
_diffrn_measured_fraction_theta_max 0.984
_diffrn_measurement_device_type 'CCD area detector'
_diffrn_measurement_method 'phi and omega scans'
_diffrn_radiation_monochromator graphite
_diffrn_radiation_source 'fine-focus sealed tube'
_diffrn_radiation_type MoK\a
_diffrn_radiation_wavelength 0.71073
_diffrn_reflns_av_R_equivalents 0.0415
_diffrn_reflns_av_unetI/netI 0.0728
_diffrn_reflns_limit_h_max 12
_diffrn_reflns_limit_h_min -12
_diffrn_reflns_limit_k_max 18
_diffrn_reflns_limit_k_min -18
_diffrn_reflns_limit_l_max 23
_diffrn_reflns_limit_l_min -22
_diffrn_reflns_number 27999
_diffrn_reflns_theta_full 28.26
_diffrn_reflns_theta_max 28.26
_diffrn_reflns_theta_min 1.47
_exptl_absorpt_coefficient_mu 0.161
_exptl_absorpt_correction_T_max 0.965
_exptl_absorpt_correction_T_min 0.956
_exptl_absorpt_correction_type multi-scan
_exptl_absorpt_process_details SADBAS
_exptl_crystal_colour yellow
_exptl_crystal_density_diffrn 1.386
_exptl_crystal_density_method 'not measured'
_exptl_crystal_description block
_exptl_crystal_F_000 964
_exptl_crystal_size_max 0.28
_exptl_crystal_size_mid 0.25
_exptl_crystal_size_min 0.22
_refine_diff_density_max 0.285
_refine_diff_density_min -0.228
_refine_diff_density_rms 0.043
_refine_ls_extinction_method none
_refine_ls_goodness_of_fit_ref 0.861
_refine_ls_hydrogen_treatment mixed
_refine_ls_matrix_type full
_refine_ls_number_parameters 614
_refine_ls_number_reflns 9512
_refine_ls_number_restraints 0
_refine_ls_restrained_S_all 0.861
_refine_ls_R_factor_all 0.1339
_refine_ls_R_factor_gt 0.0568
_refine_ls_shift/su_max 0.000
_refine_ls_shift/su_mean 0.000
_refine_ls_structure_factor_coef Fsqd
_refine_ls_weighting_details 'calc w=1/[\s^2^(Fo^2^)+(0.1000P)^2^+0.9550P] where P=(Fo^2^+2Fc^2^)/3'
_refine_ls_weighting_scheme calc
_refine_ls_wR_factor_gt 0.1436
_refine_ls_wR_factor_ref 0.1856
_reflns_number_gt 4793
_reflns_number_total 10812
_reflns_threshold_expression >2sigma(I)
_cod_data_source_file c3cc40955d.txt
_cod_data_source_block 1
_cod_original_cell_volume 2214.51(19)
_cod_original_sg_symbol_H-M 'P-1 '
_cod_database_code 7109165

loop_
_symmetry_equiv_pos_as_xyz
'x, y, z'
'-x, -y, -z'

loop_
_atom_site_label
_atom_site_type_symbol
_atom_site_fract_x
_atom_site_fract_y
_atom_site_fract_z
_atom_site_U_iso_or_equiv
_atom_site_adp_type
_atom_site_occupancy
_atom_site_symmetry_multiplicity
_atom_site_calc_flag
_atom_site_refinement_flags
Cl1 Cl 0.95501(9) 0.86414(6) 0.11831(5) 0.0614(3) Uani 1 1 d .
N1 N 0.8660(3) 0.73333(17) 0.64004(14) 0.0458(6) Uani 1 1 d .
C1 C 0.7217(3) 0.6859(2) 0.68828(17) 0.0585(8) Uani 1 1 d .
H1A H 0.7329 0.6397 0.7418 0.070 Uiso 1 1 calc R
H1B H 0.6479 0.7342 0.6986 0.070 Uiso 1 1 calc R
C2 C 0.6736(4) 0.6353(3) 0.63887(18) 0.0676(9) Uani 1 1 d .
H2A H 0.7480 0.5883 0.6263 0.081 Uiso 1 1 calc R
H2B H 0.5821 0.6026 0.6695 0.081 Uiso 1 1 calc R
O1 O 0.6540(3) 0.71038(15) 0.56390(12) 0.0645(6) Uani 1 1 d .
C16 C 0.8771(4) 0.8297(2) 0.64903(18) 0.0546(8) Uani 1 1 d .
H16A H 0.8269 0.8279 0.7050 0.065 Uiso 1 1 calc R
H16B H 0.9797 0.8433 0.6404 0.065 Uiso 1 1 calc R
C17 C 0.8085(4) 0.9078(2) 0.58595(17) 0.0577(8) Uani 1 1 d .
H17A H 0.7057 0.8954 0.5938 0.069 Uiso 1 1 calc R
H17B H 0.8155 0.9704 0.5905 0.069 Uiso 1 1 calc R
C5 C 0.6722(3) 0.7450(2) 0.34765(17) 0.0522(8) Uani 1 1 d .
H5 H 0.6791 0.7965 0.2978 0.063 Uiso 1 1 calc R
C6 C 0.6718(3) 0.6513(2) 0.34751(17) 0.0509(8) Uani 1 1 d .
C4 C 0.6623(3) 0.7625(2) 0.42086(18) 0.0520(8) Uani 1 1 d .
H4 H 0.6612 0.8254 0.4206 0.062 Uiso 1 1 calc R
C3 C 0.6543(3) 0.6857(2) 0.49441(17) 0.0529(8) Uani 1 1 d .
C7 C 0.6587(4) 0.5757(2) 0.42243(19) 0.0630(9) Uani 1 1 d .
H7 H 0.6552 0.5128 0.4234 0.076 Uiso 1 1 calc R
C8 C 0.6507(4) 0.5924(2) 0.49589(19) 0.0625(9) Uani 1 1 d .
H8 H 0.6430 0.5410 0.5460 0.075 Uiso 1 1 calc R
C9 C 0.7331(4) 0.5633(2) 0.24605(19) 0.0592(8) Uani 1 1 d .
C13 C 0.8392(3) 0.6069(2) -0.01426(18) 0.0496(7) Uani 1 1 d .
C12 C 0.8363(4) 0.6838(2) 0.0111(2) 0.0616(9) Uani 1 1 d .
H12 H 0.8577 0.7450 -0.0281 0.074 Uiso 1 1 calc R
C10 C 0.7689(3) 0.5802(2) 0.15373(18) 0.0511(7) Uani 1 1 d .
C14 C 0.8092(4) 0.5153(2) 0.0424(2) 0.0646(9) Uani 1 1 d .
H14 H 0.8122 0.4631 0.0242 0.078 Uiso 1 1 calc R
C15 C 0.7746(4) 0.5027(2) 0.1266(2) 0.0659(9) Uani 1 1 d .
H15 H 0.7549 0.4412 0.1656 0.079 Uiso 1 1 calc R
C11 C 0.8016(4) 0.6706(2) 0.0950(2) 0.0615(9) Uani 1 1 d .
H11 H 0.8000 0.7231 0.1125 0.074 Uiso 1 1 calc R
N3 N 0.8708(3) 0.6229(3) -0.10354(18) 0.0691(8) Uani 1 1 d .
O4 O 0.8563(4) 0.5583(2) -0.12673(17) 0.1231(13) Uani 1 1 d .
O3 O 0.9106(4) 0.7010(2) -0.15229(16) 0.1156(12) Uani 1 1 d .
N2 N 0.6871(4) 0.6403(2) 0.26906(18) 0.0644(9) Uani 1 1 d .
O2 O 0.7491(4) 0.48241(18) 0.29547(15) 0.1014(10) Uani 1 1 d .
C18 C 0.8557(3) 0.9690(2) 0.43530(17) 0.0478(7) Uani 1 1 d .
C21 C 0.8048(3) 1.09303(19) 0.28274(17) 0.0448(7) Uani 1 1 d .
C19 C 0.9390(3) 0.9597(2) 0.36158(18) 0.0532(8) Uani 1 1 d .
H19 H 1.0129 0.9121 0.3628 0.064 Uiso 1 1 calc R
C20 C 0.9131(3) 1.0209(2) 0.28605(17) 0.0506(7) Uani 1 1 d .
H20 H 0.9693 1.0137 0.2367 0.061 Uiso 1 1 calc R
C25 C 0.6818(3) 1.2707(2) 0.09213(19) 0.0513(7) Uani 1 1 d .
C24 C 0.6780(4) 1.2183(2) 0.1832(2) 0.0606(9) Uani 1 1 d .
C23 C 0.7481(3) 1.0407(2) 0.43273(18) 0.0559(8) Uani 1 1 d .
H23 H 0.6926 1.0478 0.4823 0.067 Uiso 1 1 calc R
C22 C 0.7215(3) 1.1025(2) 0.35700(18) 0.0559(8) Uani 1 1 d .
H22 H 0.6478 1.1502 0.3560 0.067 Uiso 1 1 calc R
C28 C 0.6768(4) 1.3738(2) -0.0717(2) 0.0618(9) Uani 1 1 d .
C26 C 0.7994(4) 1.2690(2) 0.0286(2) 0.0673(10) Uani 1 1 d .
H26 H 0.8825 1.2320 0.0414 0.081 Uiso 1 1 calc R
C27 C 0.7993(4) 1.3201(2) -0.0540(2) 0.0724(10) Uani 1 1 d .
H27 H 0.8807 1.3179 -0.0964 0.087 Uiso 1 1 calc R
C30 C 0.5597(4) 1.3257(3) 0.0714(2) 0.0933(14) Uani 1 1 d .
H30 H 0.4779 1.3284 0.1134 0.112 Uiso 1 1 calc R
C29 C 0.5572(4) 1.3764(3) -0.0105(2) 0.0992(15) Uani 1 1 d .
H29 H 0.4736 1.4125 -0.0238 0.119 Uiso 1 1 calc R
O5 O 0.8918(2) 0.90400(14) 0.50705(11) 0.0581(6) Uani 1 1 d .
N4 N 0.7851(3) 1.15225(17) 0.20269(16) 0.0491(6) Uani 1 1 d .
O6 O 0.5804(3) 1.2367(2) 0.23544(16) 0.1328(14) Uani 1 1 d .
N5 N 0.6762(4) 1.4308(2) -0.1598(2) 0.0826(10) Uani 1 1 d .
O7 O 0.7864(5) 1.4313(2) -0.21362(18) 0.1134(11) Uani 1 1 d .
O8 O 0.5694(4) 1.4820(3) -0.1727(2) 0.175(2) Uani 1 1 d .
C31 C 0.9976(3) 0.6675(2) 0.65682(17) 0.0543(8) Uani 1 1 d .
H31A H 0.9704 0.6007 0.6750 0.065 Uiso 1 1 calc R
H31B H 1.0329 0.6769 0.7007 0.065 Uiso 1 1 calc R
C32 C 1.1168(3) 0.6906(2) 0.57759(17) 0.0557(8) Uani 1 1 d .
H32A H 1.1410 0.7582 0.5569 0.067 Uiso 1 1 calc R
H32B H 1.2050 0.6515 0.5869 0.067 Uiso 1 1 calc R
C33 C 1.1222(3) 0.7030(2) 0.43619(17) 0.0477(7) Uani 1 1 d .
C36 C 1.2297(3) 0.7768(2) 0.26490(16) 0.0442(7) Uani 1 1 d .
C35 C 1.0961(3) 0.7309(2) 0.29792(18) 0.0516(8) Uani 1 1 d .
H35 H 1.0422 0.7250 0.2624 0.062 Uiso 1 1 calc R
C34 C 1.0431(3) 0.6941(2) 0.38299(18) 0.0529(8) Uani 1 1 d .
H34 H 0.9537 0.6632 0.4048 0.063 Uiso 1 1 calc R
C38 C 1.2569(3) 0.7454(2) 0.40390(18) 0.0551(8) Uani 1 1 d .
H38 H 1.3126 0.7489 0.4396 0.066 Uiso 1 1 calc R
C37 C 1.3094(3) 0.7827(2) 0.31865(18) 0.0543(8) Uani 1 1 d .
H37 H 1.3999 0.8123 0.2971 0.065 Uiso 1 1 calc R
C39 C 1.4156(3) 0.8285(2) 0.13080(17) 0.0444(7) Uani 1 1 d .
C40 C 1.4395(3) 0.87454(19) 0.03821(16) 0.0414(6) Uani 1 1 d .
C41 C 1.3333(3) 0.9220(2) -0.00528(17) 0.0499(7) Uani 1 1 d .
H41 H 1.2375 0.9280 0.0241 0.060 Uiso 1 1 calc R
C42 C 1.3668(3) 0.9608(2) -0.09147(17) 0.0498(7) Uani 1 1 d .
H42 H 1.2951 0.9939 -0.1199 0.060 Uiso 1 1 calc R
C43 C 1.5069(3) 0.9496(2) -0.13409(17) 0.0465(7) Uani 1 1 d .
C44 C 1.6178(4) 0.9072(2) -0.09352(19) 0.0660(9) Uani 1 1 d .
H44 H 1.7138 0.9030 -0.1235 0.079 Uiso 1 1 calc R
C45 C 1.5833(3) 0.8714(2) -0.00766(19) 0.0624(9) Uani 1 1 d .
H45 H 1.6577 0.8443 0.0205 0.075 Uiso 1 1 calc R
N6 N 1.2744(3) 0.81862(18) 0.17624(14) 0.0481(6) Uani 1 1 d .
N7 N 1.5413(4) 0.98500(19) -0.22586(16) 0.0621(7) Uani 1 1 d .
O9 O 1.0554(2) 0.66820(15) 0.52038(11) 0.0571(6) Uani 1 1 d .
O10 O 1.5213(2) 0.80144(16) 0.16393(12) 0.0639(6) Uani 1 1 d .
O11 O 1.4457(3) 1.02702(18) -0.26193(13) 0.0760(7) Uani 1 1 d .
O12 O 1.6688(3) 0.9725(2) -0.26184(15) 0.1089(11) Uani 1 1 d .
O13 O 0.0181(2) 0.08115(15) 0.07647(12) 0.0561(5) Uani 1 1 d G
H13A H -0.0093 0.0230 0.0985 0.084 Uiso 1 1 d G
H13B H 0.0267 0.0995 0.0239 0.084 Uiso 1 1 d G
H1N H 0.865(3) 0.745(2) 0.5896(19) 0.055(9) Uiso 1 1 d .
H2N H 0.678(4) 0.684(3) 0.235(2) 0.067(12) Uiso 1 1 d .
H6N H 1.205(3) 0.836(2) 0.1508(18) 0.053(9) Uiso 1 1 d .
H4N H 0.849(3) 1.146(2) 0.1581(19) 0.059(10) Uiso 1 1 d .

loop_
_atom_site_aniso_label
_atom_site_aniso_U_11
_atom_site_aniso_U_22
_atom_site_aniso_U_33
_atom_site_aniso_U_23
_atom_site_aniso_U_13
_atom_site_aniso_U_12
Cl1 0.0572(5) 0.0668(5) 0.0561(5) -0.0153(4) -0.0144(4) 0.0000(4)
N1 0.0565(15) 0.0560(16) 0.0199(13) -0.0097(11) -0.0074(11) 0.0048(12)
C1 0.061(2) 0.079(2) 0.0268(16) -0.0116(15) -0.0010(14) -0.0079(16)
C2 0.080(2) 0.082(2) 0.0336(18) -0.0036(16) -0.0147(16) -0.0219(19)
O1 0.0883(16) 0.0699(14) 0.0336(12) -0.0116(10) -0.0173(11) -0.0077(12)
C16 0.072(2) 0.0574(19) 0.0389(17) -0.0193(15) -0.0201(15) 0.0070(16)
C17 0.073(2) 0.058(2) 0.0390(18) -0.0160(15) -0.0140(16) 0.0108(16)
C5 0.0582(19) 0.059(2) 0.0329(17) -0.0056(14) -0.0149(14) 0.0024(15)
C6 0.0600(19) 0.056(2) 0.0376(18) -0.0139(15) -0.0167(14) -0.0003(15)
C4 0.0594(19) 0.0538(18) 0.0400(18) -0.0113(14) -0.0140(14) 0.0005(14)
C3 0.0544(18) 0.069(2) 0.0327(17) -0.0121(15) -0.0093(14) -0.0111(15)
C7 0.089(2) 0.055(2) 0.0434(19) -0.0084(15) -0.0180(17) -0.0142(17)
C8 0.080(2) 0.064(2) 0.0353(18) -0.0016(15) -0.0112(16) -0.0239(17)
C9 0.077(2) 0.057(2) 0.0421(19) -0.0100(16) -0.0261(16) 0.0085(17)
C13 0.0516(17) 0.057(2) 0.0388(18) -0.0134(15) -0.0123(14) -0.0017(14)
C12 0.077(2) 0.052(2) 0.051(2) -0.0171(16) -0.0106(17) 0.0018(16)
C10 0.0581(18) 0.0507(18) 0.0468(18) -0.0139(15) -0.0220(15) 0.0039(14)
C14 0.087(3) 0.058(2) 0.053(2) -0.0229(17) -0.0158(18) -0.0047(18)
C15 0.091(3) 0.0489(19) 0.055(2) -0.0114(16) -0.0210(18) -0.0017(17)
C11 0.083(2) 0.052(2) 0.050(2) -0.0193(16) -0.0135(17) -0.0017(17)
N3 0.084(2) 0.076(2) 0.0503(19) -0.0228(17) -0.0152(15) -0.0084(17)
O4 0.205(4) 0.115(2) 0.0667(19) -0.0385(18) -0.028(2) -0.055(2)
O3 0.197(4) 0.084(2) 0.0459(16) -0.0083(15) -0.0038(18) -0.026(2)
N2 0.103(2) 0.0521(18) 0.0372(17) -0.0109(14) -0.0287(16) 0.0160(16)
O2 0.184(3) 0.0615(16) 0.0539(16) -0.0121(13) -0.0433(17) 0.0286(17)
C18 0.0622(18) 0.0458(17) 0.0318(16) -0.0068(13) -0.0144(14) 0.0000(14)
C21 0.0511(17) 0.0450(17) 0.0355(16) -0.0075(13) -0.0134(13) -0.0022(13)
C19 0.065(2) 0.0514(18) 0.0413(18) -0.0156(14) -0.0159(15) 0.0123(15)
C20 0.0614(19) 0.0525(18) 0.0339(16) -0.0125(14) -0.0109(14) 0.0077(15)
C25 0.0534(18) 0.0431(17) 0.0498(19) -0.0050(14) -0.0154(15) 0.0017(14)
C24 0.061(2) 0.063(2) 0.0455(19) -0.0093(16) -0.0097(16) 0.0146(16)
C23 0.064(2) 0.063(2) 0.0380(18) -0.0201(15) -0.0098(15) 0.0127(16)
C22 0.0600(19) 0.0580(19) 0.0463(19) -0.0160(15) -0.0156(15) 0.0138(15)
C28 0.078(2) 0.0468(18) 0.055(2) 0.0036(15) -0.0305(19) -0.0154(17)
C26 0.077(2) 0.058(2) 0.054(2) -0.0114(17) -0.0179(18) 0.0260(17)
C27 0.098(3) 0.053(2) 0.054(2) -0.0110(17) -0.0152(19) 0.0188(19)
C30 0.054(2) 0.103(3) 0.074(3) 0.020(2) -0.0092(19) 0.011(2)
C29 0.054(2) 0.117(3) 0.078(3) 0.030(2) -0.024(2) 0.001(2)
O5 0.0773(15) 0.0591(13) 0.0291(11) -0.0104(9) -0.0114(10) 0.0165(11)
N4 0.0542(15) 0.0500(15) 0.0360(15) -0.0074(12) -0.0120(12) 0.0063(12)
O6 0.121(2) 0.168(3) 0.0511(16) -0.0099(17) -0.0026(16) 0.097(2)
N5 0.096(3) 0.065(2) 0.071(2) 0.0127(18) -0.036(2) -0.0165(19)
O7 0.182(4) 0.085(2) 0.0586(19) -0.0141(16) -0.027(2) 0.022(2)
O8 0.088(2) 0.220(4) 0.114(3) 0.083(3) -0.044(2) -0.015(3)
C31 0.0637(19) 0.0593(19) 0.0307(16) -0.0087(14) -0.0111(14) 0.0138(15)
C32 0.0571(19) 0.071(2) 0.0346(17) -0.0154(15) -0.0128(14) 0.0138(16)
C33 0.0505(17) 0.0528(18) 0.0312(16) -0.0096(13) -0.0020(14) 0.0007(14)
C36 0.0414(15) 0.0533(17) 0.0327(16) -0.0102(13) -0.0048(13) -0.0038(13)
C35 0.0486(17) 0.069(2) 0.0357(17) -0.0158(15) -0.0069(14) -0.0083(15)
C34 0.0449(17) 0.069(2) 0.0382(18) -0.0152(15) 0.0013(14) -0.0120(14)
C38 0.0528(18) 0.078(2) 0.0331(17) -0.0135(15) -0.0126(14) -0.0057(16)
C37 0.0454(17) 0.076(2) 0.0372(18) -0.0118(15) -0.0072(14) -0.0128(15)
C39 0.0460(17) 0.0462(16) 0.0374(16) -0.0112(13) -0.0070(14) -0.0018(13)
C40 0.0422(15) 0.0457(16) 0.0327(15) -0.0122(12) -0.0036(12) -0.0016(12)
C41 0.0382(15) 0.0659(19) 0.0373(17) -0.0112(14) -0.0029(13) -0.0018(14)
C42 0.0452(17) 0.0626(19) 0.0371(17) -0.0100(14) -0.0109(13) -0.0031(14)
C43 0.0582(18) 0.0451(17) 0.0316(16) -0.0121(13) -0.0034(14) -0.0012(14)
C44 0.0535(19) 0.083(2) 0.041(2) -0.0118(17) 0.0037(15) 0.0158(17)
C45 0.0518(19) 0.080(2) 0.0413(19) -0.0105(16) -0.0079(15) 0.0165(16)
N6 0.0403(14) 0.0691(17) 0.0295(14) -0.0102(12) -0.0061(11) -0.0053(12)
N7 0.079(2) 0.0588(17) 0.0381(16) -0.0130(13) -0.0016(15) 0.0020(15)
O9 0.0646(13) 0.0693(14) 0.0291(12) -0.0131(10) 0.0013(10) -0.0084(11)
O10 0.0466(12) 0.0922(16) 0.0403(12) -0.0092(11) -0.0118(10) 0.0084(11)
O11 0.0890(18) 0.0876(18) 0.0442(14) -0.0077(12) -0.0206(13) -0.0098(15)
O12 0.111(2) 0.137(3) 0.0454(16) -0.0212(15) 0.0099(15) 0.0357(19)
O13 0.0672(14) 0.0574(13) 0.0440(12) -0.0176(10) -0.0151(11) 0.0042(11)

loop_
_atom_type_symbol
_atom_type_description
_atom_type_scat_dispersion_real
_atom_type_scat_dispersion_imag
_atom_type_scat_source
C C 0.0033 0.0016 'International Tables Vol C Tables 4.2.6.8 and 6.1.1.4'
H H 0.0000 0.0000 'International Tables Vol C Tables 4.2.6.8 and 6.1.1.4'
N N 0.0061 0.0033 'International Tables Vol C Tables 4.2.6.8 and 6.1.1.4'
O O 0.0106 0.0060 'International Tables Vol C Tables 4.2.6.8 and 6.1.1.4'
Cl Cl 0.1484 0.1585 'International Tables Vol C Tables 4.2.6.8 and 6.1.1.4'

loop_
_geom_angle_atom_site_label_1
_geom_angle_atom_site_label_2
_geom_angle_atom_site_label_3
_geom_angle
C1 N1 C31 113.1(2)
C1 N1 C16 112.9(2)
C31 N1 C16 112.6(2)
C1 N1 H1N 104(2)
C31 N1 H1N 107(2)
C16 N1 H1N 106(2)
C2 C1 N1 109.3(2)
C2 C1 H1A 109.8
N1 C1 H1A 109.8
C2 C1 H1B 109.8
N1 C1 H1B 109.8
H1A C1 H1B 108.3
O1 C2 C1 104.8(3)
O1 C2 H2A 110.8
C1 C2 H2A 110.8
O1 C2 H2B 110.8
C1 C2 H2B 110.8
H2A C2 H2B 108.9
C3 O1 C2 118.7(2)
C17 C16 N1 109.7(2)
C17 C16 H16A 109.7
N1 C16 H16A 109.7
C17 C16 H16B 109.7
N1 C16 H16B 109.7
H16A C16 H16B 108.2
O5 C17 C16 104.5(2)
O5 C17 H17A 110.9
C16 C17 H17A 110.9
O5 C17 H17B 110.9
C16 C17 H17B 110.9
H17A C17 H17B 108.9
C4 C5 C6 120.8(3)
C4 C5 H5 119.6
C6 C5 H5 119.6
C7 C6 C5 118.8(3)
C7 C6 N2 124.4(3)
C5 C6 N2 116.8(3)
C3 C4 C5 119.3(3)
C3 C4 H4 120.3
C5 C4 H4 120.3
C4 C3 C8 120.7(3)
C4 C3 O1 115.0(3)
C8 C3 O1 124.2(3)
C8 C7 C6 120.8(3)
C8 C7 H7 119.6
C6 C7 H7 119.6
C3 C8 C7 119.5(3)
C3 C8 H8 120.2
C7 C8 H8 120.2
O2 C9 N2 123.5(3)
O2 C9 C10 120.0(3)
N2 C9 C10 116.5(3)
C12 C13 C14 121.6(3)
C12 C13 N3 118.7(3)
C14 C13 N3 119.7(3)
C13 C12 C11 119.4(3)
C13 C12 H12 120.3
C11 C12 H12 120.3
C11 C10 C15 118.8(3)
C11 C10 C9 121.9(3)
C15 C10 C9 119.3(3)
C13 C14 C15 118.6(3)
C13 C14 H14 120.7
C15 C14 H14 120.7
C14 C15 C10 120.8(3)
C14 C15 H15 119.6
C10 C15 H15 119.6
C12 C11 C10 120.8(3)
C12 C11 H11 119.6
C10 C11 H11 119.6
O4 N3 O3 121.5(3)
O4 N3 C13 119.4(3)
O3 N3 C13 119.0(3)
C9 N2 C6 129.3(3)
C9 N2 H2N 114(3)
C6 N2 H2N 117(3)
C23 C18 C19 119.4(3)
C23 C18 O5 125.5(3)
C19 C18 O5 115.2(2)
C20 C21 C22 118.8(3)
C20 C21 N4 117.2(2)
C22 C21 N4 124.0(3)
C18 C19 C20 120.2(3)
C18 C19 H19 119.9
C20 C19 H19 119.9
C19 C20 C21 120.9(3)
C19 C20 H20 119.5
C21 C20 H20 119.5
C26 C25 C30 117.6(3)
C26 C25 C24 124.4(3)
C30 C25 C24 118.0(3)
O6 C24 N4 122.6(3)
O6 C24 C25 119.6(3)
N4 C24 C25 117.8(3)
C18 C23 C22 120.7(3)
C18 C23 H23 119.6
C22 C23 H23 119.6
C23 C22 C21 120.0(3)
C23 C22 H22 120.0
C21 C22 H22 120.0
C29 C28 C27 121.2(3)
C29 C28 N5 120.0(3)
C27 C28 N5 118.8(4)
C25 C26 C27 122.4(3)
C25 C26 H26 118.8
C27 C26 H26 118.8
C28 C27 C26 118.1(3)
C28 C27 H27 120.9
C26 C27 H27 120.9
C29 C30 C25 120.9(4)
C29 C30 H30 119.6
C25 C30 H30 119.6
C28 C29 C30 119.8(3)
C28 C29 H29 120.1
C30 C29 H29 120.1
C18 O5 C17 118.5(2)
C24 N4 C21 128.6(3)
C24 N4 H4N 113(2)
C21 N4 H4N 119(2)
O8 N5 O7 123.4(4)
O8 N5 C28 116.9(4)
O7 N5 C28 119.3(4)
N1 C31 C32 108.7(2)
N1 C31 H31A 109.9
C32 C31 H31A 109.9
N1 C31 H31B 109.9
C32 C31 H31B 109.9
H31A C31 H31B 108.3
O9 C32 C31 104.5(2)
O9 C32 H32A 110.9
C31 C32 H32A 110.9
O9 C32 H32B 110.9
C31 C32 H32B 110.9
H32A C32 H32B 108.9
C38 C33 C34 119.7(3)
C38 C33 O9 124.7(3)
C34 C33 O9 115.6(3)
C37 C36 C35 118.9(3)
C37 C36 N6 123.5(3)
C35 C36 N6 117.6(3)
C34 C35 C36 120.3(3)
C34 C35 H35 119.9
C36 C35 H35 119.9
C35 C34 C33 120.2(3)
C35 C34 H34 119.9
C33 C34 H34 119.9
C33 C38 C37 119.9(3)
C33 C38 H38 120.0
C37 C38 H38 120.0
C36 C37 C38 120.9(3)
C36 C37 H37 119.5
C38 C37 H37 119.5
O10 C39 N6 122.0(3)
O10 C39 C40 120.5(2)
N6 C39 C40 117.5(2)
C41 C40 C45 117.7(3)
C41 C40 C39 126.1(2)
C45 C40 C39 116.3(2)
C42 C41 C40 121.4(3)
C42 C41 H41 119.3
C40 C41 H41 119.3
C43 C42 C41 118.8(3)
C43 C42 H42 120.6
C41 C42 H42 120.6
C42 C43 C44 121.8(3)
C42 C43 N7 119.2(3)
C44 C43 N7 118.9(3)
C45 C44 C43 118.4(3)
C45 C44 H44 120.8
C43 C44 H44 120.8
C44 C45 C40 121.6(3)
C44 C45 H45 119.2
C40 C45 H45 119.2
C39 N6 C36 125.7(3)
C39 N6 H6N 119(2)
C36 N6 H6N 115(2)
O11 N7 O12 123.7(3)
O11 N7 C43 119.1(3)
O12 N7 C43 117.1(3)
C33 O9 C32 118.6(2)
H13A O13 H13B 109.5

loop_
_geom_bond_atom_site_label_1
_geom_bond_atom_site_label_2
_geom_bond_distance
N1 C1 1.506(4)
N1 C31 1.506(4)
N1 C16 1.509(4)
N1 H1N 0.84(3)
C1 C2 1.504(4)
C1 H1A 0.9700
C1 H1B 0.9700
C2 O1 1.430(3)
C2 H2A 0.9700
C2 H2B 0.9700
O1 C3 1.393(3)
C16 C17 1.505(4)
C16 H16A 0.9700
C16 H16B 0.9700
C17 O5 1.427(3)
C17 H17A 0.9700
C17 H17B 0.9700
C5 C4 1.380(4)
C5 C6 1.390(4)
C5 H5 0.9300
C6 C7 1.382(4)
C6 N2 1.416(4)
C4 C3 1.378(4)
C4 H4 0.9300
C3 C8 1.379(4)
C7 C8 1.382(4)
C7 H7 0.9300
C8 H8 0.9300
C9 O2 1.225(4)
C9 N2 1.333(4)
C9 C10 1.505(4)
C13 C12 1.358(4)
C13 C14 1.379(4)
C13 N3 1.458(4)
C12 C11 1.375(4)
C12 H12 0.9300
C10 C11 1.381(4)
C10 C15 1.383(4)
C14 C15 1.381(4)
C14 H14 0.9300
C15 H15 0.9300
C11 H11 0.9300
N3 O4 1.199(4)
N3 O3 1.204(4)
N2 H2N 0.73(3)
C18 C23 1.377(4)
C18 C19 1.378(4)
C18 O5 1.383(3)
C21 C20 1.385(4)
C21 C22 1.387(4)
C21 N4 1.415(3)
C19 C20 1.380(4)
C19 H19 0.9300
C20 H20 0.9300
C25 C26 1.363(4)
C25 C30 1.378(4)
C25 C24 1.505(4)
C24 O6 1.206(4)
C24 N4 1.341(4)
C23 C22 1.387(4)
C23 H23 0.9300
C22 H22 0.9300
C28 C29 1.354(5)
C28 C27 1.361(5)
C28 N5 1.479(4)
C26 C27 1.380(4)
C26 H26 0.9300
C27 H27 0.9300
C30 C29 1.372(5)
C30 H30 0.9300
C29 H29 0.9300
N4 H4N 0.88(3)
N5 O8 1.205(4)
N5 O7 1.212(4)
C31 C32 1.508(4)
C31 H31A 0.9700
C31 H31B 0.9700
C32 O9 1.424(3)
C32 H32A 0.9700
C32 H32B 0.9700
C33 C38 1.374(4)
C33 C34 1.380(4)
C33 O9 1.384(3)
C36 C37 1.376(4)
C36 C35 1.387(4)
C36 N6 1.427(3)
C35 C34 1.375(4)
C35 H35 0.9300
C34 H34 0.9300
C38 C37 1.378(4)
C38 H38 0.9300
C37 H37 0.9300
C39 O10 1.234(3)
C39 N6 1.358(4)
C39 C40 1.493(4)
C40 C41 1.384(4)
C40 C45 1.393(4)
C41 C42 1.382(4)
C41 H41 0.9300
C42 C43 1.365(4)
C42 H42 0.9300
C43 C44 1.377(4)
C43 N7 1.469(4)
C44 C45 1.375(4)
C44 H44 0.9300
C45 H45 0.9300
N6 H6N 0.84(3)
N7 O11 1.215(3)
N7 O12 1.232(4)
O13 H13A 0.8500
O13 H13B 0.8499
